data_7711706
loop_
_publ_author_name
'Stein, Laura'
'Wang, Cui'
'F\"orster, Christoph'
'Resch-Genger, Ute'
'Heinze, Katja'

_publ_section_title
;
 Bulky ligands protect molecular ruby from oxygen quenching
;
_journal_name_full 'Dalton Transactions'
_journal_paper_doi 10.1039/D2DT02950B
_journal_year 2022
_chemical_formula_sum 'C81.41 H91.12 B3 Cr F12 N15.71'
_chemical_formula_weight 1602.05
_space_group_crystal_system monoclinic
_space_group_IT_number 14
_space_group_name_Hall '-P 2ybc'
_space_group_name_H-M_alt 'P 1 21/c 1'
_atom_sites_solution_hydrogens geom
_audit_creation_method SHELXL-2018/3
_audit_update_record
;
2021-11-29 deposited with the CCDC.	2022-10-14 downloaded from the CCDC.
;
_cell_angle_alpha 90
_cell_angle_beta 90.43(3)
_cell_angle_gamma 90
_cell_formula_units_Z 4
_cell_length_a 12.594(3)
_cell_length_b 22.072(4)
_cell_length_c 29.472(6)
_cell_measurement_reflns_used 44117
_cell_measurement_temperature 120(2)
_cell_measurement_theta_max 28.41
_cell_measurement_theta_min 2.27
_cell_volume 8192(3)
_computing_cell_refinement
;
X-Area Recipe 1.36.0.0 (STOE, 2020)
;
_computing_data_collection
;
X-Area WinXpose 2.0.22.0 (STOE, 2016)
;
_computing_data_reduction
;
X-Area Integrate 1.78.3.0 (STOE, 2020)
X-Area X-Red 1.65.2.0 (STOE, 2020) 
;
_computing_structure_refinement 'SHELXL-2018/3 (Sheldrick, 2018)'
_computing_structure_solution 'SHELXT-2018/2 (Sheldrick, 2018)'
_diffrn_ambient_temperature 120(2)
_diffrn_measured_fraction_theta_full 0.995
_diffrn_measured_fraction_theta_max 0.995
_diffrn_measurement_device_type 'STOE IPDS 2T'
_diffrn_measurement_method 'rotation method, \w scans'
_diffrn_radiation_type MoK\a
_diffrn_radiation_wavelength 0.71073
_diffrn_reflns_av_R_equivalents 0.0448
_diffrn_reflns_av_unetI/netI 0.0337
_diffrn_reflns_Laue_measured_fraction_full 0.995
_diffrn_reflns_Laue_measured_fraction_max 0.995
_diffrn_reflns_limit_h_max 15
_diffrn_reflns_limit_h_min -15
_diffrn_reflns_limit_k_max 24
_diffrn_reflns_limit_k_min -27
_diffrn_reflns_limit_l_max 36
_diffrn_reflns_limit_l_min -32
_diffrn_reflns_number 41297
_diffrn_reflns_point_group_measured_fraction_full 0.995
_diffrn_reflns_point_group_measured_fraction_max 0.995
_diffrn_reflns_theta_full 25.242
_diffrn_reflns_theta_max 25.999
_diffrn_reflns_theta_min 2.269
_exptl_absorpt_coefficient_mu 0.221
_exptl_absorpt_correction_T_max 1.16277
_exptl_absorpt_correction_T_min 0.93294
_exptl_absorpt_correction_type multi-scan
_exptl_absorpt_process_details
;
MULABS
R. H. Blessing, Acta Crystallogr. A 1995, 51, 33-38.
with PLATON
A. L. Spek, Acta Crystallogr. D 2009, 65, 148-155.
;
_exptl_crystal_colour yellow
_exptl_crystal_density_diffrn 1.299
_exptl_crystal_description needle
_exptl_crystal_F_000 3346
_exptl_crystal_size_max 0.550
_exptl_crystal_size_mid 0.273
_exptl_crystal_size_min 0.050
_refine_diff_density_max 0.985
_refine_diff_density_min -0.581
_refine_diff_density_rms 0.054
_refine_ls_extinction_method none
_refine_ls_goodness_of_fit_ref 1.099
_refine_ls_hydrogen_treatment constr
_refine_ls_matrix_type full
_refine_ls_number_parameters 1135
_refine_ls_number_reflns 16030
_refine_ls_number_restraints 168
_refine_ls_restrained_S_all 1.101
_refine_ls_R_factor_all 0.0654
_refine_ls_R_factor_gt 0.0489
_refine_ls_shift/su_max 0.002
_refine_ls_shift/su_mean 0.000
_refine_ls_structure_factor_coef Fsqd
_refine_ls_weighting_details 'w=1/[\s^2^(Fo^2^)+(0.0467P)^2^+7.3720P] where P=(Fo^2^+2Fc^2^)/3'
_refine_ls_weighting_scheme calc
_refine_ls_wR_factor_gt 0.1142
_refine_ls_wR_factor_ref 0.1247
_reflns_Friedel_coverage 0.000
_reflns_number_gt 13051
_reflns_number_total 16030
_reflns_threshold_expression 'I > 2\s(I)'
_cod_data_source_file d2dt02950b2.cif
_cod_data_source_block lst75
_cod_original_sg_symbol_H-M 'P 21/c'
_cod_database_code 7711706
_shelx_shelxl_version_number 2018/3
_shelx_space_group_comment
;
The symmetry employed for this shelxl refinement is uniquely defined
by the following loop, which should always be used as a source of
symmetry information in preference to the above space-group names.
They are only intended as comments.
;
_shelx_estimated_absorpt_t_min 0.888
_shelx_estimated_absorpt_t_max 0.989

loop_
_space_group_symop_operation_xyz
'x, y, z'
'-x, y+1/2, -z+1/2'
'-x, -y, -z'
'x, -y-1/2, z-1/2'

loop_
_atom_site_label
_atom_site_type_symbol
_atom_site_fract_x
_atom_site_fract_y
_atom_site_fract_z
_atom_site_U_iso_or_equiv
_atom_site_adp_type
_atom_site_occupancy
_atom_site_site_symmetry_order
_atom_site_calc_flag
_atom_site_refinement_flags_posn
_atom_site_refinement_flags_adp
_atom_site_refinement_flags_occupancy
_atom_site_disorder_assembly
_atom_site_disorder_group
Cr1 Cr 0.71534(2) 0.42655(2) 0.28859(2) 0.01510(8) Uani 1 1 d . . . . .
N1 N 0.61982(13) 0.48572(8) 0.25300(6) 0.0172(3) Uani 1 1 d . . . . .
N2 N 0.64857(13) 0.55824(8) 0.31061(6) 0.0181(3) Uani 1 1 d . . . . .
N3 N 0.80551(13) 0.49881(8) 0.30665(5) 0.0167(3) Uani 1 1 d . . . . .
N4 N 0.95889(13) 0.43650(8) 0.30381(6) 0.0191(4) Uani 1 1 d . . . . .
N5 N 0.81692(13) 0.37573(8) 0.32846(6) 0.0176(3) Uani 1 1 d . . . . .
N6 N 0.80214(13) 0.41344(8) 0.23052(6) 0.0180(3) Uani 1 1 d . . . . .
N7 N 0.79533(13) 0.30863(8) 0.24475(6) 0.0200(4) Uani 1 1 d . . . . .
N8 N 0.63300(13) 0.35207(8) 0.26947(6) 0.0180(3) Uani 1 1 d . . . . .
N9 N 0.47563(13) 0.39717(8) 0.29684(6) 0.0206(4) Uani 1 1 d . . . . .
N10 N 0.61672(13) 0.43051(8) 0.34374(6) 0.0175(3) Uani 1 1 d . . . . .
C1 C 0.57212(15) 0.46944(9) 0.21316(7) 0.0188(4) Uani 1 1 d . . . . .
H1 H 0.594188 0.432877 0.199082 0.023 Uiso 1 1 calc R U . . .
C2 C 0.49350(16) 0.50309(10) 0.19211(7) 0.0212(4) Uani 1 1 d . . . . .
C3 C 0.44583(17) 0.48641(10) 0.14717(7) 0.0227(4) Uani 1 1 d . . . . .
C4 C 0.51143(18) 0.48533(10) 0.10861(7) 0.0261(5) Uani 1 1 d . . . . .
C5 C 0.62877(18) 0.49912(13) 0.11174(8) 0.0334(5) Uani 1 1 d . . . . .
H5A H 0.656149 0.507599 0.081353 0.050 Uiso 1 1 calc R U . . .
H5B H 0.666267 0.464167 0.124650 0.050 Uiso 1 1 calc R U . . .
H5C H 0.640006 0.534546 0.131238 0.050 Uiso 1 1 calc R U . . .
C6 C 0.4659(2) 0.47125(11) 0.06677(8) 0.0308(5) Uani 1 1 d . . . . .
H6 H 0.510149 0.470086 0.040808 0.037 Uiso 1 1 calc R U . . .
C7 C 0.3589(2) 0.45887(12) 0.06147(8) 0.0344(6) Uani 1 1 d . . . . .
C8 C 0.3119(3) 0.44200(16) 0.01585(10) 0.0526(8) Uani 1 1 d . . . . .
H8A H 0.269954 0.475997 0.004052 0.079 Uiso 1 1 calc R U . . .
H8B H 0.266050 0.406433 0.019258 0.079 Uiso 1 1 calc R U . . .
H8C H 0.369215 0.432617 -0.005325 0.079 Uiso 1 1 calc R U . . .
C9 C 0.29530(19) 0.46187(12) 0.09968(8) 0.0333(5) Uani 1 1 d . . . . .
H9 H 0.221370 0.454238 0.096567 0.040 Uiso 1 1 calc R U . . .
C10 C 0.33645(18) 0.47571(11) 0.14249(8) 0.0262(5) Uani 1 1 d . . . . .
C11 C 0.25962(18) 0.47640(13) 0.18162(8) 0.0338(5) Uani 1 1 d . . . . .
H11A H 0.199897 0.503229 0.174325 0.051 Uiso 1 1 calc R U . . .
H11B H 0.295997 0.491139 0.208985 0.051 Uiso 1 1 calc R U . . .
H11C H 0.233153 0.435275 0.186944 0.051 Uiso 1 1 calc R U . . .
C12 C 0.46113(16) 0.55546(10) 0.21471(7) 0.0227(4) Uani 1 1 d . . . . .
H12 H 0.405011 0.579175 0.202339 0.027 Uiso 1 1 calc R U . . .
C13 C 0.50886(16) 0.57315(10) 0.25431(7) 0.0212(4) Uani 1 1 d . . . . .
H13 H 0.485694 0.608671 0.269514 0.025 Uiso 1 1 calc R U . . .
C14 C 0.59220(15) 0.53851(9) 0.27233(7) 0.0181(4) Uani 1 1 d . . . . .
C15 C 0.60063(17) 0.60822(10) 0.33647(7) 0.0221(4) Uani 1 1 d . . . . .
H15A H 0.607908 0.646096 0.319419 0.033 Uiso 1 1 calc R U . . .
H15B H 0.636887 0.612136 0.365861 0.033 Uiso 1 1 calc R U . . .
H15C H 0.525208 0.599690 0.341333 0.033 Uiso 1 1 calc R U . . .
C16 C 0.76018(16) 0.55417(9) 0.31302(7) 0.0178(4) Uani 1 1 d . . . . .
C17 C 0.82047(16) 0.60520(9) 0.32166(7) 0.0214(4) Uani 1 1 d . . . . .
H17 H 0.787436 0.643393 0.326198 0.026 Uiso 1 1 calc R U . . .
C18 C 0.92968(17) 0.59971(10) 0.32358(7) 0.0228(4) Uani 1 1 d . . . . .
H18 H 0.972355 0.634485 0.329038 0.027 Uiso 1 1 calc R U . . .
C19 C 0.97687(16) 0.54410(10) 0.31764(7) 0.0205(4) Uani 1 1 d . . . . .
H19 H 1.051935 0.540132 0.318953 0.025 Uiso 1 1 calc R U . . .
C20 C 0.91324(16) 0.49403(9) 0.30970(7) 0.0183(4) Uani 1 1 d . . . . .
C21 C 1.07110(16) 0.43497(10) 0.29020(8) 0.0227(4) Uani 1 1 d . . . . .
H21A H 1.088197 0.394788 0.278152 0.034 Uiso 1 1 calc R U . . .
H21B H 1.116381 0.443485 0.316626 0.034 Uiso 1 1 calc R U . . .
H21C H 1.083408 0.465636 0.266774 0.034 Uiso 1 1 calc R U . . .
C22 C 0.92227(16) 0.38622(9) 0.32778(7) 0.0181(4) Uani 1 1 d . . . . .
C23 C 0.99319(17) 0.34726(10) 0.35040(8) 0.0239(4) Uani 1 1 d . . . . .
H23 H 1.067666 0.352784 0.347616 0.029 Uiso 1 1 calc R U . . .
C24 C 0.95375(17) 0.30112(10) 0.37659(8) 0.0247(5) Uani 1 1 d . . . . .
H24 H 1.001290 0.275212 0.392542 0.030 Uiso 1 1 calc R U . . .
C25 C 0.84436(16) 0.29193(10) 0.37998(7) 0.0214(4) Uani 1 1 d . . . . .
C26 C 0.79780(16) 0.24715(10) 0.41230(7) 0.0219(4) Uani 1 1 d . . . . .
C27 C 0.75164(17) 0.19284(10) 0.39693(8) 0.0257(5) Uani 1 1 d . . . . .
C28 C 0.7493(2) 0.17633(11) 0.34739(8) 0.0323(5) Uani 1 1 d . . . . .
H28A H 0.692908 0.199218 0.331997 0.048 Uiso 1 1 calc R U . . .
H28B H 0.735559 0.132837 0.344172 0.048 Uiso 1 1 calc R U . . .
H28C H 0.817876 0.186198 0.333748 0.048 Uiso 1 1 calc R U . . .
C29 C 0.70654(19) 0.15377(11) 0.42841(8) 0.0300(5) Uani 1 1 d . . . . .
H29 H 0.675923 0.116851 0.418152 0.036 Uiso 1 1 calc R U . . .
C30 C 0.70502(19) 0.16721(12) 0.47429(8) 0.0321(5) Uani 1 1 d . . . . .
C31 C 0.6498(2) 0.12541(14) 0.50715(10) 0.0460(7) Uani 1 1 d . . . . .
H31A H 0.574470 0.136308 0.508850 0.069 Uiso 1 1 calc R U . . .
H31B H 0.682558 0.129364 0.537268 0.069 Uiso 1 1 calc R U . . .
H31C H 0.656456 0.083467 0.496657 0.069 Uiso 1 1 calc R U . . .
C32 C 0.75324(19) 0.22010(11) 0.48889(8) 0.0307(5) Uani 1 1 d . . . . .
H32 H 0.754272 0.229129 0.520408 0.037 Uiso 1 1 calc R U . . .
C33 C 0.80043(17) 0.26065(10) 0.45879(8) 0.0255(5) Uani 1 1 d . . . . .
C34 C 0.8528(2) 0.31751(11) 0.47645(8) 0.0324(5) Uani 1 1 d . . . . .
H34A H 0.929618 0.315022 0.471675 0.049 Uiso 1 1 calc R U . . .
H34B H 0.838613 0.321715 0.508950 0.049 Uiso 1 1 calc R U . . .
H34C H 0.824256 0.352733 0.460210 0.049 Uiso 1 1 calc R U . . .
C35 C 0.77961(16) 0.32964(9) 0.35462(7) 0.0197(4) Uani 1 1 d . . . . .
H35 H 0.705097 0.323099 0.355473 0.024 Uiso 1 1 calc R U . . .
C36 C 0.83555(16) 0.45995(9) 0.20393(7) 0.0190(4) Uani 1 1 d . . . . .
H36 H 0.801671 0.498173 0.207011 0.023 Uiso 1 1 calc R U . . .
C37 C 0.91583(16) 0.45453(10) 0.17280(7) 0.0219(4) Uani 1 1 d . . . . .
C38 C 0.93989(16) 0.50359(10) 0.13929(7) 0.0233(4) Uani 1 1 d . . . . .
C39 C 0.97451(17) 0.56139(10) 0.15304(7) 0.0243(5) Uani 1 1 d . . . . .
C40 C 0.99754(19) 0.57635(11) 0.20201(8) 0.0289(5) Uani 1 1 d . . . . .
H40A H 1.032422 0.615963 0.203909 0.043 Uiso 1 1 calc R U . . .
H40B H 1.044306 0.545314 0.215047 0.043 Uiso 1 1 calc R U . . .
H40C H 0.930864 0.577492 0.218919 0.043 Uiso 1 1 calc R U . . .
C41 C 0.98979(17) 0.60590(11) 0.12010(8) 0.0269(5) Uani 1 1 d . . . . .
H41 H 1.012552 0.645038 0.129417 0.032 Uiso 1 1 calc R U . . .
C42 C 0.97285(17) 0.59499(11) 0.07402(8) 0.0276(5) Uani 1 1 d . . . . .
C43 C 0.9870(2) 0.64446(12) 0.03937(8) 0.0355(6) Uani 1 1 d . . . . .
H43A H 0.966419 0.629304 0.009314 0.053 Uiso 1 1 calc R U . . .
H43B H 1.061606 0.657109 0.038952 0.053 Uiso 1 1 calc R U . . .
H43C H 0.942282 0.679153 0.047295 0.053 Uiso 1 1 calc R U . . .
C44 C 0.94201(17) 0.53686(11) 0.06139(7) 0.0267(5) Uani 1 1 d . . . . .
H44 H 0.931839 0.528165 0.030088 0.032 Uiso 1 1 calc R U . . .
C45 C 0.92553(17) 0.49103(11) 0.09287(8) 0.0259(5) Uani 1 1 d . . . . .
C46 C 0.8902(2) 0.42959(11) 0.07565(8) 0.0342(5) Uani 1 1 d . . . . .
H46A H 0.865240 0.433315 0.044192 0.051 Uiso 1 1 calc R U . . .
H46B H 0.832325 0.414409 0.094586 0.051 Uiso 1 1 calc R U . . .
H46C H 0.950024 0.401262 0.077015 0.051 Uiso 1 1 calc R U . . .
C47 C 0.96852(17) 0.39856(10) 0.17186(8) 0.0252(5) Uani 1 1 d . . . . .
H47 H 1.030248 0.394177 0.153823 0.030 Uiso 1 1 calc R U . . .
C48 C 0.93279(17) 0.35016(10) 0.19642(7) 0.0242(5) Uani 1 1 d . . . . .
H48 H 0.967979 0.312151 0.194903 0.029 Uiso 1 1 calc R U . . .
C49 C 0.84361(16) 0.35767(9) 0.22374(7) 0.0200(4) Uani 1 1 d . . . . .
C50 C 0.85372(18) 0.25098(10) 0.24356(8) 0.0258(5) Uani 1 1 d . . . . .
H50A H 0.856163 0.236019 0.212274 0.039 Uiso 1 1 calc R U . . .
H50B H 0.817699 0.221184 0.262697 0.039 Uiso 1 1 calc R U . . .
H50C H 0.926214 0.257312 0.254901 0.039 Uiso 1 1 calc R U . . .
C51 C 0.68397(16) 0.30513(9) 0.24928(7) 0.0204(4) Uani 1 1 d . . . . .
C52 C 0.62946(18) 0.25505(10) 0.23302(8) 0.0263(5) Uani 1 1 d . . . . .
H52 H 0.666355 0.221610 0.220357 0.032 Uiso 1 1 calc R U . . .
C53 C 0.52012(18) 0.25503(10) 0.23569(8) 0.0294(5) Uani 1 1 d . . . . .
H53 H 0.481127 0.221801 0.223647 0.035 Uiso 1 1 calc R U . . .
C54 C 0.46666(17) 0.30242(10) 0.25554(8) 0.0259(5) Uani 1 1 d . . . . .
H54 H 0.391301 0.302646 0.256756 0.031 Uiso 1 1 calc R U . . .
C55 C 0.52540(16) 0.34979(9) 0.27370(7) 0.0197(4) Uani 1 1 d . . . . .
C56 C 0.36091(16) 0.40442(11) 0.28815(8) 0.0266(5) Uani 1 1 d . . . . .
H56A H 0.346337 0.399246 0.255670 0.040 Uiso 1 1 calc R U . . .
H56B H 0.338504 0.444968 0.297655 0.040 Uiso 1 1 calc R U . . .
H56C H 0.321635 0.373852 0.305344 0.040 Uiso 1 1 calc R U . . .
C57 C 0.51295(16) 0.41761(9) 0.33892(7) 0.0195(4) Uani 1 1 d . . . . .
C58 C 0.44348(17) 0.42419(11) 0.37543(8) 0.0275(5) Uani 1 1 d . . . . .
H58 H 0.369417 0.417865 0.371326 0.033 Uiso 1 1 calc R U . . .
C59 C 0.48351(18) 0.43985(11) 0.41713(8) 0.0289(5) Uani 1 1 d . . . . .
H59 H 0.436624 0.444278 0.442013 0.035 Uiso 1 1 calc R U . . .
C60 C 0.59219(17) 0.44942(10) 0.42367(7) 0.0239(4) Uani 1 1 d . . . . .
C61 C 0.65521(16) 0.44529(9) 0.38563(7) 0.0200(4) Uani 1 1 d . . . . .
H61 H 0.729052 0.453139 0.388832 0.024 Uiso 1 1 calc R U . . .
C62 C 0.63910(17) 0.45911(11) 0.46972(7) 0.0250(5) Uani 1 1 d . . . . .
C63 C 0.63087(18) 0.41271(11) 0.50223(8) 0.0280(5) Uani 1 1 d . . . . .
C64 C 0.5746(2) 0.35384(12) 0.49191(9) 0.0380(6) Uani 1 1 d . . . . .
H64A H 0.498092 0.361209 0.489197 0.057 Uiso 1 1 calc R U . . .
H64B H 0.588095 0.324907 0.516507 0.057 Uiso 1 1 calc R U . . .
H64C H 0.601130 0.337195 0.463325 0.057 Uiso 1 1 calc R U . . .
C65 C 0.67849(19) 0.42095(12) 0.54451(8) 0.0322(5) Uani 1 1 d . . . . .
H65 H 0.672234 0.389859 0.566623 0.039 Uiso 1 1 calc R U . . .
C66 C 0.73466(18) 0.47287(12) 0.55548(8) 0.0305(5) Uani 1 1 d . . . . .
C67 C 0.7862(2) 0.48015(14) 0.60155(8) 0.0406(6) Uani 1 1 d . . . . .
H67A H 0.833336 0.445683 0.607463 0.061 Uiso 1 1 calc R U . . .
H67B H 0.731157 0.481704 0.624867 0.061 Uiso 1 1 calc R U . . .
H67C H 0.827443 0.517776 0.602242 0.061 Uiso 1 1 calc R U . . .
C68 C 0.74000(18) 0.51891(11) 0.52347(8) 0.0285(5) Uani 1 1 d . . . . .
H68 H 0.777654 0.554985 0.530693 0.034 Uiso 1 1 calc R U . . .
C69 C 0.69144(17) 0.51350(11) 0.48098(7) 0.0252(5) Uani 1 1 d . . . . .
C70 C 0.6916(2) 0.56684(11) 0.44910(8) 0.0313(5) Uani 1 1 d . . . . .
H70A H 0.738374 0.558262 0.423469 0.047 Uiso 1 1 calc R U . . .
H70B H 0.717224 0.602866 0.465247 0.047 Uiso 1 1 calc R U . . .
H70C H 0.619285 0.574110 0.437856 0.047 Uiso 1 1 calc R U . . .
F5 F 0.16291(10) 0.62754(6) 0.31208(5) 0.0327(3) Uani 1 1 d . . . . .
F6 F 0.26845(11) 0.62440(6) 0.24981(5) 0.0342(3) Uani 1 1 d . . . . .
F7 F 0.34051(10) 0.61861(7) 0.32061(5) 0.0384(3) Uani 1 1 d . . . . .
F8 F 0.24372(11) 0.53950(6) 0.29158(5) 0.0322(3) Uani 1 1 d . . . . .
B2 B 0.25357(19) 0.60201(12) 0.29344(9) 0.0244(5) Uani 1 1 d . . . . .
B3 B 0.1908(2) 0.27887(14) 0.19826(12) 0.0415(8) Uani 1 1 d D . . . .
F9 F 0.28297(12) 0.24414(7) 0.19531(7) 0.0571(5) Uani 1 1 d D . . . .
F10 F 0.2015(4) 0.3188(3) 0.2337(2) 0.0416(19) Uani 0.64(4) 1 d D . P A 5
F11 F 0.1742(5) 0.3110(4) 0.15851(15) 0.062(2) Uani 0.64(4) 1 d D . P A 5
F12 F 0.1062(6) 0.2406(5) 0.2074(5) 0.052(2) Uani 0.64(4) 1 d D . P A 5
F10A F 0.1844(16) 0.3195(8) 0.1634(7) 0.110(6) Uani 0.36(4) 1 d D U P A 6
F11A F 0.1039(12) 0.2437(9) 0.1919(11) 0.072(5) Uani 0.36(4) 1 d D U P A 6
F12A F 0.1925(17) 0.3129(11) 0.2362(7) 0.109(7) Uani 0.36(4) 1 d D U P A 6
F1 F 0.22723(13) 0.34523(10) 0.39044(7) 0.0624(5) Uani 1 1 d . . . . .
F2 F 0.30815(13) 0.32575(9) 0.45757(6) 0.0579(5) Uani 1 1 d . . . . .
F3 F 0.19056(13) 0.25847(8) 0.42675(6) 0.0539(4) Uani 1 1 d . . . . .
F4 F 0.13188(14) 0.34631(10) 0.45575(8) 0.0729(6) Uani 1 1 d . . . . .
B1 B 0.2148(2) 0.31922(15) 0.43284(12) 0.0397(7) Uani 1 1 d . . . . .
N100 N 0.27404(19) 0.10853(12) 0.29655(10) 0.0517(6) Uani 1 1 d . . . . .
C101 C 0.2513(2) 0.15555(14) 0.30723(10) 0.0418(6) Uani 1 1 d . . . . .
C102 C 0.2192(4) 0.21617(16) 0.32118(14) 0.0784(12) Uani 1 1 d . . . . .
H10A H 0.172123 0.233679 0.298011 0.118 Uiso 1 1 calc R U . . .
H10B H 0.282219 0.241789 0.324788 0.118 Uiso 1 1 calc R U . . .
H10C H 0.181517 0.213793 0.350104 0.118 Uiso 1 1 calc R U . . .
N200 N 0.4759(4) 0.28300(10) 0.59857(14) 0.0867(17) Uani 0.708(4) 1 d D . P B 1
C201 C 0.4510(3) 0.23548(9) 0.61010(12) 0.0622(14) Uani 0.708(4) 1 d D . P B 1
C202 C 0.4214(4) 0.17536(11) 0.62658(16) 0.0522(14) Uani 0.708(4) 1 d D . P B 1
H20A H 0.343926 0.171103 0.625604 0.078 Uiso 0.708(4) 1 calc R U P B 1
H20B H 0.446674 0.170338 0.657876 0.078 Uiso 0.708(4) 1 calc R U P B 1
H20C H 0.453663 0.144346 0.607296 0.078 Uiso 0.708(4) 1 calc R U P B 1
N600 N 0.3150(4) 0.84146(10) 0.35849(14) 0.0493(12) Uani 0.708(4) 1 d D . P B 1
C601 C 0.2902(3) 0.79415(8) 0.37055(10) 0.0470(11) Uani 0.708(4) 1 d D . P B 1
C602 C 0.2593(4) 0.73307(10) 0.38439(12) 0.0544(13) Uani 0.708(4) 1 d D . P B 1
H60A H 0.270950 0.704849 0.359245 0.082 Uiso 0.708(4) 1 calc R U P B 1
H60B H 0.184026 0.732852 0.392569 0.082 Uiso 0.708(4) 1 calc R U P B 1
H60C H 0.302221 0.720575 0.410640 0.082 Uiso 0.708(4) 1 calc R U P B 1
N60A N 0.6541(2) 0.1497(3) 0.6429(3) 0.045(3) Uani 0.292(4) 1 d D . P B 2
C61A C 0.57182(16) 0.1663(2) 0.6316(2) 0.051(3) Uani 0.292(4) 1 d D . P B 2
C62A C 0.4651(2) 0.1856(3) 0.6180(3) 0.103(8) Uani 0.292(4) 1 d D . P B 2
H62A H 0.417706 0.150372 0.617412 0.154 Uiso 0.292(4) 1 calc R U P B 2
H62B H 0.467643 0.203775 0.587677 0.154 Uiso 0.292(4) 1 calc R U P B 2
H62C H 0.438573 0.215437 0.639718 0.154 Uiso 0.292(4) 1 calc R U P B 2
N400 N 0.52196(19) 0.27786(12) 0.36565(9) 0.0490(6) Uani 1 1 d . . . . .
C401 C 0.4856(2) 0.24768(15) 0.39199(12) 0.0519(8) Uani 1 1 d . . . . .
C402 C 0.4400(3) 0.2088(2) 0.42678(18) 0.0990(18) Uani 1 1 d . . . . .
H40D H 0.363373 0.216005 0.428477 0.148 Uiso 1 1 calc R U . . .
H40E H 0.473082 0.217992 0.456185 0.148 Uiso 1 1 calc R U . . .
H40F H 0.453001 0.166270 0.419048 0.148 Uiso 1 1 calc R U . . .
N500 N 0.08349(16) 0.52467(8) 0.58342(7) 0.0409(5) Uani 1 1 d D . . . .
C501 C 0.05069(18) 0.48409(8) 0.56345(7) 0.0361(6) Uani 1 1 d D . . . .
C502 C 0.0097(2) 0.43169(9) 0.53853(8) 0.0441(7) Uani 1 1 d D . . . .
H50D H 0.058176 0.421671 0.513768 0.066 Uiso 1 1 calc R U . . .
H50E H -0.060567 0.441273 0.525976 0.066 Uiso 1 1 calc R U . . .
H50F H 0.004112 0.397010 0.559133 0.066 Uiso 1 1 calc R U . . .
N300 N 0.0112(11) 0.2908(7) 0.5808(4) 0.088(5) Uani 0.395(19) 1 d D U P C 3
C301 C 0.0915(10) 0.2714(10) 0.5697(8) 0.128(7) Uani 0.395(19) 1 d D U P C 3
C302 C 0.1875(9) 0.2429(7) 0.5520(5) 0.065(4) Uani 0.395(19) 1 d D U P C 3
H30A H 0.186554 0.244882 0.518816 0.097 Uiso 0.395(19) 1 calc R U P C 3
H30B H 0.190225 0.200479 0.561725 0.097 Uiso 0.395(19) 1 calc R U P C 3
H30C H 0.250181 0.264363 0.563700 0.097 Uiso 0.395(19) 1 calc R U P C 3
N30A N -0.0212(6) 0.2489(7) 0.5804(3) 0.119(4) Uani 0.605(19) 1 d D U P C 4
C31A C 0.0654(7) 0.2574(6) 0.5704(4) 0.099(4) Uani 0.605(19) 1 d D U P C 4
C32A C 0.1782(7) 0.2613(9) 0.5592(6) 0.142(6) Uani 0.605(19) 1 d D U P C 4
H32A H 0.210123 0.220872 0.561080 0.212 Uiso 0.605(19) 1 calc R U P C 4
H32B H 0.214026 0.288422 0.580752 0.212 Uiso 0.605(19) 1 calc R U P C 4
H32C H 0.185875 0.277166 0.528388 0.212 Uiso 0.605(19) 1 calc R U P C 4

loop_
_atom_site_aniso_label
_atom_site_aniso_U_11
_atom_site_aniso_U_22
_atom_site_aniso_U_33
_atom_site_aniso_U_23
_atom_site_aniso_U_13
_atom_site_aniso_U_12
Cr1 0.01423(15) 0.01192(15) 0.01913(16) -0.00032(12) -0.00097(11) 0.00004(12)
N1 0.0173(8) 0.0145(8) 0.0197(8) 0.0000(7) 0.0007(6) -0.0008(6)
N2 0.0172(8) 0.0145(8) 0.0226(9) -0.0016(7) -0.0010(7) 0.0010(6)
N3 0.0172(8) 0.0142(8) 0.0187(8) 0.0002(7) -0.0002(6) -0.0001(6)
N4 0.0157(8) 0.0148(9) 0.0269(9) 0.0005(7) 0.0003(7) -0.0003(6)
N5 0.0171(8) 0.0149(8) 0.0209(8) -0.0001(7) -0.0007(6) -0.0001(6)
N6 0.0164(8) 0.0163(9) 0.0212(8) -0.0008(7) -0.0023(6) -0.0004(6)
N7 0.0203(8) 0.0133(8) 0.0264(9) -0.0016(7) -0.0014(7) 0.0017(7)
N8 0.0163(8) 0.0152(8) 0.0224(9) 0.0007(7) -0.0017(7) -0.0004(7)
N9 0.0157(8) 0.0184(9) 0.0278(9) -0.0002(7) -0.0029(7) 0.0006(7)
N10 0.0168(8) 0.0141(8) 0.0217(8) 0.0013(7) -0.0001(6) 0.0005(6)
C1 0.0191(10) 0.0166(10) 0.0207(10) -0.0009(8) 0.0007(8) -0.0019(8)
C2 0.0183(10) 0.0220(11) 0.0232(10) 0.0018(8) -0.0003(8) 0.0001(8)
C3 0.0263(11) 0.0179(10) 0.0238(11) 0.0005(8) -0.0029(8) 0.0046(8)
C4 0.0282(11) 0.0247(12) 0.0255(11) 0.0016(9) -0.0015(9) 0.0051(9)
C5 0.0289(12) 0.0461(15) 0.0253(12) 0.0031(11) 0.0030(9) 0.0019(11)
C6 0.0376(13) 0.0304(13) 0.0242(11) -0.0009(10) -0.0015(10) 0.0040(10)
C7 0.0410(14) 0.0346(14) 0.0275(12) -0.0010(10) -0.0096(10) -0.0013(11)
C8 0.0583(19) 0.066(2) 0.0328(15) -0.0024(14) -0.0129(13) -0.0131(16)
C9 0.0273(12) 0.0371(14) 0.0352(13) 0.0008(11) -0.0106(10) -0.0005(10)
C10 0.0252(11) 0.0258(12) 0.0276(11) 0.0009(9) -0.0054(9) 0.0029(9)
C11 0.0238(11) 0.0433(15) 0.0342(13) 0.0016(11) -0.0029(9) 0.0008(10)
C12 0.0203(10) 0.0210(11) 0.0269(11) 0.0016(9) -0.0019(8) 0.0045(8)
C13 0.0203(10) 0.0172(10) 0.0262(11) -0.0018(8) -0.0007(8) 0.0035(8)
C14 0.0164(9) 0.0169(10) 0.0209(10) 0.0015(8) 0.0018(7) -0.0005(8)
C15 0.0240(10) 0.0183(10) 0.0241(11) -0.0044(8) 0.0000(8) 0.0045(8)
C16 0.0195(10) 0.0152(10) 0.0187(10) 0.0014(8) -0.0005(7) 0.0009(8)
C17 0.0227(10) 0.0148(10) 0.0268(11) -0.0003(8) -0.0019(8) -0.0002(8)
C18 0.0232(10) 0.0168(10) 0.0284(11) -0.0004(8) -0.0018(8) -0.0042(8)
C19 0.0179(10) 0.0205(11) 0.0231(10) 0.0012(8) -0.0026(8) -0.0027(8)
C20 0.0180(9) 0.0164(10) 0.0204(10) 0.0020(8) -0.0006(8) -0.0011(8)
C21 0.0162(10) 0.0221(11) 0.0299(11) -0.0009(9) 0.0029(8) 0.0001(8)
C22 0.0189(10) 0.0148(10) 0.0204(10) -0.0020(8) -0.0006(8) 0.0003(8)
C23 0.0176(10) 0.0217(11) 0.0323(12) 0.0017(9) -0.0022(8) 0.0018(8)
C24 0.0241(11) 0.0194(11) 0.0305(11) 0.0037(9) -0.0050(9) 0.0042(9)
C25 0.0221(10) 0.0172(10) 0.0249(11) 0.0000(8) -0.0016(8) 0.0015(8)
C26 0.0199(10) 0.0187(10) 0.0270(11) 0.0056(9) -0.0012(8) 0.0029(8)
C27 0.0239(11) 0.0219(11) 0.0311(12) 0.0035(9) -0.0053(9) 0.0008(9)
C28 0.0400(13) 0.0254(12) 0.0313(12) -0.0008(10) -0.0076(10) -0.0037(10)
C29 0.0300(12) 0.0222(12) 0.0378(13) 0.0058(10) -0.0040(10) -0.0033(9)
C30 0.0279(12) 0.0317(13) 0.0365(13) 0.0129(11) 0.0003(10) 0.0004(10)
C31 0.0450(16) 0.0485(17) 0.0445(16) 0.0205(13) 0.0039(12) -0.0078(13)
C32 0.0328(12) 0.0324(13) 0.0268(12) 0.0043(10) 0.0014(9) 0.0043(10)
C33 0.0245(11) 0.0232(12) 0.0288(11) 0.0033(9) -0.0016(9) 0.0042(9)
C34 0.0370(13) 0.0282(13) 0.0319(12) -0.0035(10) -0.0006(10) 0.0000(10)
C35 0.0192(10) 0.0175(10) 0.0225(10) -0.0016(8) -0.0006(8) -0.0004(8)
C36 0.0213(10) 0.0144(10) 0.0212(10) -0.0007(8) -0.0013(8) 0.0013(8)
C37 0.0204(10) 0.0207(11) 0.0245(11) -0.0024(9) -0.0011(8) -0.0012(8)
C38 0.0196(10) 0.0244(11) 0.0259(11) 0.0007(9) 0.0041(8) -0.0012(8)
C39 0.0210(10) 0.0261(12) 0.0259(11) 0.0008(9) 0.0011(8) -0.0011(9)
C40 0.0319(12) 0.0268(12) 0.0280(12) -0.0005(10) 0.0001(9) -0.0061(10)
C41 0.0266(11) 0.0240(12) 0.0300(12) 0.0004(9) 0.0019(9) -0.0056(9)
C42 0.0240(11) 0.0298(12) 0.0289(12) 0.0043(10) 0.0021(9) -0.0036(9)
C43 0.0424(14) 0.0346(14) 0.0295(12) 0.0070(10) -0.0001(10) -0.0070(11)
C44 0.0260(11) 0.0333(13) 0.0210(11) -0.0012(9) 0.0017(8) -0.0025(9)
C45 0.0229(11) 0.0282(12) 0.0265(11) -0.0019(9) 0.0018(8) -0.0016(9)
C46 0.0434(14) 0.0299(13) 0.0295(12) -0.0050(10) 0.0016(10) -0.0061(11)
C47 0.0209(10) 0.0267(12) 0.0281(11) -0.0041(9) 0.0041(9) 0.0002(9)
C48 0.0219(10) 0.0213(11) 0.0294(11) -0.0025(9) 0.0006(9) 0.0039(8)
C49 0.0195(10) 0.0167(10) 0.0237(10) -0.0014(8) -0.0030(8) 0.0003(8)
C50 0.0258(11) 0.0159(10) 0.0357(12) 0.0008(9) 0.0024(9) 0.0056(9)
C51 0.0218(10) 0.0168(10) 0.0226(10) 0.0005(8) -0.0025(8) 0.0018(8)
C52 0.0281(11) 0.0170(11) 0.0337(12) -0.0046(9) -0.0035(9) 0.0004(9)
C53 0.0269(12) 0.0189(11) 0.0423(14) -0.0055(10) -0.0074(10) -0.0048(9)
C54 0.0201(10) 0.0209(11) 0.0368(12) -0.0020(9) -0.0042(9) -0.0028(8)
C55 0.0198(10) 0.0156(10) 0.0238(10) 0.0030(8) -0.0027(8) 0.0000(8)
C56 0.0164(10) 0.0251(12) 0.0381(13) -0.0015(10) -0.0043(9) 0.0017(9)
C57 0.0176(10) 0.0145(10) 0.0265(10) 0.0019(8) 0.0003(8) 0.0012(8)
C58 0.0165(10) 0.0343(13) 0.0317(12) 0.0008(10) 0.0024(9) 0.0012(9)
C59 0.0224(11) 0.0376(14) 0.0269(11) -0.0009(10) 0.0052(9) 0.0040(10)
C60 0.0235(11) 0.0245(11) 0.0239(11) 0.0003(9) 0.0023(8) 0.0043(9)
C61 0.0192(10) 0.0169(10) 0.0239(10) 0.0009(8) -0.0006(8) 0.0016(8)
C62 0.0215(10) 0.0298(12) 0.0238(11) -0.0002(9) 0.0028(8) 0.0064(9)
C63 0.0256(11) 0.0319(13) 0.0266(11) 0.0009(9) 0.0049(9) 0.0055(9)
C64 0.0394(14) 0.0356(14) 0.0390(14) 0.0044(11) 0.0013(11) 0.0006(11)
C65 0.0350(13) 0.0361(14) 0.0255(11) 0.0067(10) 0.0041(10) 0.0085(11)
C66 0.0261(11) 0.0420(14) 0.0235(11) -0.0008(10) 0.0018(9) 0.0102(10)
C67 0.0417(14) 0.0552(18) 0.0248(12) 0.0000(12) -0.0033(10) 0.0091(13)
C68 0.0245(11) 0.0354(13) 0.0255(11) -0.0056(10) 0.0019(9) 0.0031(10)
C69 0.0244(11) 0.0303(12) 0.0211(10) 0.0000(9) 0.0040(8) 0.0060(9)
C70 0.0374(13) 0.0294(13) 0.0272(12) -0.0005(10) 0.0014(10) 0.0019(10)
F5 0.0237(7) 0.0233(7) 0.0514(9) -0.0010(6) 0.0105(6) 0.0003(5)
F6 0.0401(8) 0.0245(7) 0.0381(8) 0.0076(6) 0.0075(6) 0.0065(6)
F7 0.0236(7) 0.0471(9) 0.0445(8) -0.0109(7) 0.0006(6) -0.0026(6)
F8 0.0421(8) 0.0174(7) 0.0372(8) 0.0013(6) 0.0053(6) 0.0011(6)
B2 0.0227(12) 0.0191(12) 0.0314(13) -0.0005(10) 0.0041(10) 0.0000(9)
B3 0.0248(14) 0.0282(16) 0.071(2) -0.0181(15) -0.0145(14) 0.0049(11)
F9 0.0275(8) 0.0329(9) 0.1107(15) -0.0216(9) -0.0122(9) 0.0080(7)
F10 0.027(3) 0.031(2) 0.066(3) -0.027(2) -0.0112(18) 0.0042(16)
F11 0.045(3) 0.097(5) 0.044(4) -0.007(2) -0.0074(18) 0.025(2)
F12 0.020(2) 0.027(2) 0.110(6) -0.008(3) -0.005(3) -0.0014(16)
F10A 0.118(10) 0.030(5) 0.183(14) 0.032(6) 0.020(8) 0.025(5)
F11A 0.044(5) 0.031(5) 0.141(14) -0.034(7) -0.041(6) 0.013(3)
F12A 0.116(12) 0.084(11) 0.127(12) -0.039(9) -0.035(9) 0.019(8)
F1 0.0356(9) 0.0744(13) 0.0770(13) 0.0211(11) -0.0117(8) -0.0138(9)
F2 0.0383(9) 0.0732(13) 0.0620(11) -0.0140(10) -0.0134(8) -0.0052(9)
F3 0.0469(10) 0.0430(10) 0.0719(12) -0.0098(9) 0.0015(8) -0.0061(8)
F4 0.0368(9) 0.0740(14) 0.1079(17) -0.0468(12) 0.0140(10) -0.0059(9)
B1 0.0249(14) 0.0423(18) 0.0518(18) -0.0094(14) -0.0004(12) -0.0045(12)
N100 0.0401(13) 0.0442(15) 0.0711(18) -0.0105(13) 0.0145(12) 0.0022(11)
C101 0.0412(15) 0.0406(17) 0.0437(15) -0.0060(13) 0.0077(12) -0.0042(12)
C102 0.120(4) 0.041(2) 0.074(3) -0.0134(18) 0.027(2) 0.003(2)
N200 0.112(4) 0.057(3) 0.092(4) 0.013(3) 0.022(3) 0.010(3)
C201 0.071(3) 0.050(3) 0.065(3) -0.007(2) 0.006(3) 0.007(2)
C202 0.054(3) 0.036(3) 0.067(3) -0.003(2) -0.004(2) 0.000(2)
N600 0.064(3) 0.035(3) 0.049(3) -0.003(2) -0.015(2) 0.012(2)
C601 0.057(3) 0.053(3) 0.031(2) -0.0106(19) -0.0082(17) 0.014(2)
C602 0.088(3) 0.044(3) 0.031(2) -0.0060(18) 0.008(2) -0.010(2)
N60A 0.060(8) 0.036(6) 0.038(6) 0.001(5) 0.000(5) -0.011(5)
C61A 0.066(8) 0.039(6) 0.049(6) -0.005(5) 0.002(5) -0.007(5)
C62A 0.108(17) 0.053(10) 0.147(19) -0.056(11) 0.003(13) 0.003(10)
N400 0.0406(13) 0.0467(15) 0.0597(16) 0.0125(13) -0.0009(12) 0.0027(11)
C401 0.0317(14) 0.0493(18) 0.075(2) 0.0186(17) 0.0025(14) 0.0078(13)
C402 0.053(2) 0.098(3) 0.146(4) 0.079(3) 0.035(2) 0.025(2)
N500 0.0354(12) 0.0503(15) 0.0371(12) -0.0040(11) 0.0020(9) -0.0006(11)
C501 0.0287(12) 0.0466(16) 0.0329(13) 0.0018(12) 0.0036(10) 0.0042(11)
C502 0.0395(15) 0.0476(17) 0.0452(16) -0.0097(13) 0.0013(12) -0.0011(13)
N300 0.103(9) 0.067(8) 0.096(7) -0.005(6) -0.028(6) 0.042(6)
C301 0.139(10) 0.127(10) 0.118(10) 0.031(8) -0.006(8) -0.020(8)
C302 0.079(7) 0.058(7) 0.058(6) 0.008(5) -0.011(5) 0.014(5)
N30A 0.090(6) 0.138(10) 0.128(6) 0.032(6) -0.034(5) 0.000(5)
C31A 0.101(6) 0.120(7) 0.077(5) 0.044(5) -0.035(5) -0.019(6)
C32A 0.145(10) 0.126(12) 0.155(11) -0.005(9) 0.068(9) -0.024(8)

loop_
_atom_type_symbol
_atom_type_description
_atom_type_scat_dispersion_real
_atom_type_scat_dispersion_imag
_atom_type_scat_source
C C 0.0033 0.0016 'International Tables Vol C Tables 4.2.6.8 and 6.1.1.4'
H H 0.0000 0.0000 'International Tables Vol C Tables 4.2.6.8 and 6.1.1.4'
B B 0.0013 0.0007 'International Tables Vol C Tables 4.2.6.8 and 6.1.1.4'
N N 0.0061 0.0033 'International Tables Vol C Tables 4.2.6.8 and 6.1.1.4'
F F 0.0171 0.0103 'International Tables Vol C Tables 4.2.6.8 and 6.1.1.4'
Cr Cr 0.3209 0.6236 'International Tables Vol C Tables 4.2.6.8 and 6.1.1.4'

loop_
_geom_angle_atom_site_label_1
_geom_angle_atom_site_label_2
_geom_angle_atom_site_label_3
_geom_angle
_geom_angle_site_symmetry_1
_geom_angle_site_symmetry_3
_geom_angle_publ_flag
N8 Cr1 N3 176.76(7) . . ?
N8 Cr1 N10 86.74(7) . . ?
N3 Cr1 N10 95.71(7) . . ?
N8 Cr1 N1 94.44(7) . . ?
N3 Cr1 N1 87.63(7) . . ?
N10 Cr1 N1 91.25(7) . . ?
N8 Cr1 N6 85.91(7) . . ?
N3 Cr1 N6 91.65(7) . . ?
N10 Cr1 N6 172.62(7) . . ?
N1 Cr1 N6 88.71(7) . . ?
N8 Cr1 N5 91.79(7) . . ?
N3 Cr1 N5 86.23(7) . . ?
N10 Cr1 N5 87.04(7) . . ?
N1 Cr1 N5 173.44(7) . . ?
N6 Cr1 N5 93.80(7) . . ?
C14 N1 C1 118.68(17) . . ?
C14 N1 Cr1 119.10(13) . . ?
C1 N1 Cr1 121.60(14) . . ?
C14 N2 C16 121.39(17) . . ?
C14 N2 C15 116.31(16) . . ?
C16 N2 C15 115.73(16) . . ?
C16 N3 C20 118.58(17) . . ?
C16 N3 Cr1 120.49(13) . . ?
C20 N3 Cr1 120.79(13) . . ?
C22 N4 C20 121.25(16) . . ?
C22 N4 C21 116.18(17) . . ?
C20 N4 C21 116.67(16) . . ?
C22 N5 C35 118.72(17) . . ?
C22 N5 Cr1 120.33(14) . . ?
C35 N5 Cr1 120.90(13) . . ?
C49 N6 C36 118.71(17) . . ?
C49 N6 Cr1 117.31(14) . . ?
C36 N6 Cr1 122.79(14) . . ?
C49 N7 C51 121.55(17) . . ?
C49 N7 C50 116.29(17) . . ?
C51 N7 C50 116.88(17) . . ?
C51 N8 C55 119.04(17) . . ?
C51 N8 Cr1 119.95(13) . . ?
C55 N8 Cr1 120.86(14) . . ?
C57 N9 C55 121.65(17) . . ?
C57 N9 C56 116.22(17) . . ?
C55 N9 C56 116.00(17) . . ?
C57 N10 C61 119.05(17) . . ?
C57 N10 Cr1 120.02(14) . . ?
C61 N10 Cr1 120.93(13) . . ?
N1 C1 C2 123.72(19) . . ?
C1 C2 C12 116.21(19) . . ?
C1 C2 C3 123.16(19) . . ?
C12 C2 C3 120.61(19) . . ?
C10 C3 C4 119.9(2) . . ?
C10 C3 C2 121.02(19) . . ?
C4 C3 C2 118.94(19) . . ?
C6 C4 C3 118.6(2) . . ?
C6 C4 C5 119.7(2) . . ?
C3 C4 C5 121.7(2) . . ?
C7 C6 C4 122.6(2) . . ?
C6 C7 C9 117.8(2) . . ?
C6 C7 C8 121.6(2) . . ?
C9 C7 C8 120.6(2) . . ?
C7 C9 C10 122.1(2) . . ?
C9 C10 C3 118.9(2) . . ?
C9 C10 C11 117.2(2) . . ?
C3 C10 C11 123.9(2) . . ?
C13 C12 C2 121.1(2) . . ?
C12 C13 C14 119.5(2) . . ?
N1 C14 N2 118.74(17) . . ?
N1 C14 C13 120.56(19) . . ?
N2 C14 C13 120.71(18) . . ?
N3 C16 C17 121.77(18) . . ?
N3 C16 N2 117.97(17) . . ?
C17 C16 N2 120.26(18) . . ?
C16 C17 C18 118.82(19) . . ?
C19 C18 C17 120.3(2) . . ?
C18 C19 C20 118.94(19) . . ?
N3 C20 C19 121.60(19) . . ?
N3 C20 N4 118.02(17) . . ?
C19 C20 N4 120.37(18) . . ?
N5 C22 N4 118.24(18) . . ?
N5 C22 C23 120.72(19) . . ?
N4 C22 C23 121.04(18) . . ?
C24 C23 C22 119.30(19) . . ?
C23 C24 C25 120.6(2) . . ?
C35 C25 C24 116.90(19) . . ?
C35 C25 C26 120.68(19) . . ?
C24 C25 C26 122.23(19) . . ?
C33 C26 C27 120.2(2) . . ?
C33 C26 C25 118.4(2) . . ?
C27 C26 C25 121.4(2) . . ?
C29 C27 C26 118.9(2) . . ?
C29 C27 C28 119.5(2) . . ?
C26 C27 C28 121.6(2) . . ?
C30 C29 C27 121.8(2) . . ?
C32 C30 C29 118.4(2) . . ?
C32 C30 C31 121.3(2) . . ?
C29 C30 C31 120.3(2) . . ?
C30 C32 C33 122.1(2) . . ?
C32 C33 C26 118.5(2) . . ?
C32 C33 C34 120.1(2) . . ?
C26 C33 C34 121.4(2) . . ?
N5 C35 C25 123.48(19) . . ?
N6 C36 C37 123.41(19) . . ?
C36 C37 C47 116.11(19) . . ?
C36 C37 C38 122.00(19) . . ?
C47 C37 C38 121.71(19) . . ?
C45 C38 C39 119.8(2) . . ?
C45 C38 C37 118.3(2) . . ?
C39 C38 C37 122.0(2) . . ?
C41 C39 C38 118.8(2) . . ?
C41 C39 C40 119.0(2) . . ?
C38 C39 C40 122.1(2) . . ?
C42 C41 C39 122.4(2) . . ?
C44 C42 C41 117.4(2) . . ?
C44 C42 C43 121.4(2) . . ?
C41 C42 C43 121.1(2) . . ?
C45 C44 C42 122.4(2) . . ?
C44 C45 C38 119.2(2) . . ?
C44 C45 C46 118.2(2) . . ?
C38 C45 C46 122.6(2) . . ?
C48 C47 C37 121.3(2) . . ?
C47 C48 C49 118.8(2) . . ?
N6 C49 N7 118.19(18) . . ?
N6 C49 C48 120.41(19) . . ?
N7 C49 C48 121.40(19) . . ?
N8 C51 C52 121.71(19) . . ?
N8 C51 N7 118.21(18) . . ?
C52 C51 N7 120.08(19) . . ?
C53 C52 C51 118.2(2) . . ?
C54 C53 C52 121.0(2) . . ?
C53 C54 C55 118.4(2) . . ?
N8 C55 C54 121.39(19) . . ?
N8 C55 N9 117.79(18) . . ?
C54 C55 N9 120.81(19) . . ?
N10 C57 N9 118.84(18) . . ?
N10 C57 C58 120.7(2) . . ?
N9 C57 C58 120.51(19) . . ?
C59 C58 C57 119.2(2) . . ?
C58 C59 C60 121.1(2) . . ?
C61 C60 C59 116.5(2) . . ?
C61 C60 C62 121.46(19) . . ?
C59 C60 C62 121.90(19) . . ?
N10 C61 C60 123.27(19) . . ?
C63 C62 C69 119.8(2) . . ?
C63 C62 C60 119.0(2) . . ?
C69 C62 C60 121.2(2) . . ?
C65 C63 C62 118.8(2) . . ?
C65 C63 C64 119.4(2) . . ?
C62 C63 C64 121.7(2) . . ?
C66 C65 C63 122.3(2) . . ?
C65 C66 C68 118.3(2) . . ?
C65 C66 C67 120.9(2) . . ?
C68 C66 C67 120.7(2) . . ?
C66 C68 C69 121.6(2) . . ?
C68 C69 C62 119.1(2) . . ?
C68 C69 C70 119.4(2) . . ?
C62 C69 C70 121.5(2) . . ?
F8 B2 F5 110.21(19) . . ?
F8 B2 F6 109.24(19) . . ?
F5 B2 F6 109.8(2) . . ?
F8 B2 F7 110.6(2) . . ?
F5 B2 F7 108.00(19) . . ?
F6 B2 F7 108.99(19) . . ?
F12A B3 F11A 116.3(12) . . ?
F12A B3 F10A 105.0(12) . . ?
F11A B3 F10A 103.2(11) . . ?
F10 B3 F11 109.1(5) . . ?
F10 B3 F12 108.3(6) . . ?
F11 B3 F12 111.4(6) . . ?
F12A B3 F9 110.5(9) . . ?
F11A B3 F9 110.4(9) . . ?
F10A B3 F9 111.0(7) . . ?
F10 B3 F9 108.9(3) . . ?
F11 B3 F9 110.5(4) . . ?
F12 B3 F9 108.5(5) . . ?
F4 B1 F1 110.6(3) . . ?
F4 B1 F2 109.8(2) . . ?
F1 B1 F2 109.3(2) . . ?
F4 B1 F3 108.3(2) . . ?
F1 B1 F3 108.1(2) . . ?
F2 B1 F3 110.7(3) . . ?
N100 C101 C102 178.6(3) . . ?
N200 C201 C202 177.7(4) . . ?
N600 C601 C602 178.1(3) . . ?
N60A C61A C62A 177.9(4) . . ?
N400 C401 C402 178.9(4) . . ?
N500 C501 C502 179.1(3) . . ?
N300 C301 C302 173.8(16) . . ?
N30A C31A C32A 173.6(12) . . ?

loop_
_geom_bond_atom_site_label_1
_geom_bond_atom_site_label_2
_geom_bond_distance
_geom_bond_site_symmetry_2
_geom_bond_publ_flag
Cr1 N8 2.0215(17) . ?
Cr1 N3 2.0268(17) . ?
Cr1 N10 2.0549(18) . ?
Cr1 N1 2.0577(17) . ?
Cr1 N6 2.0579(18) . ?
Cr1 N5 2.0623(18) . ?
N1 C14 1.344(3) . ?
N1 C1 1.363(3) . ?
N2 C14 1.398(3) . ?
N2 C16 1.410(3) . ?
N2 C15 1.473(3) . ?
N3 C16 1.362(3) . ?
N3 C20 1.363(3) . ?
N4 C22 1.396(3) . ?
N4 C20 1.405(3) . ?
N4 C21 1.472(3) . ?
N5 C22 1.347(3) . ?
N5 C35 1.362(3) . ?
N6 C49 1.353(3) . ?
N6 C36 1.360(3) . ?
N7 C49 1.389(3) . ?
N7 C51 1.412(3) . ?
N7 C50 1.470(3) . ?
N8 C51 1.358(3) . ?
N8 C55 1.363(3) . ?
N9 C57 1.398(3) . ?
N9 C55 1.399(3) . ?
N9 C56 1.474(3) . ?
N10 C57 1.344(3) . ?
N10 C61 1.362(3) . ?
C1 C2 1.381(3) . ?
C2 C12 1.397(3) . ?
C2 C3 1.496(3) . ?
C3 C10 1.403(3) . ?
C3 C4 1.410(3) . ?
C4 C6 1.391(3) . ?
C4 C5 1.511(3) . ?
C6 C7 1.384(4) . ?
C7 C9 1.388(4) . ?
C7 C8 1.511(4) . ?
C9 C10 1.394(3) . ?
C10 C11 1.511(3) . ?
C12 C13 1.366(3) . ?
C13 C14 1.400(3) . ?
C16 C17 1.381(3) . ?
C17 C18 1.381(3) . ?
C18 C19 1.375(3) . ?
C19 C20 1.384(3) . ?
C22 C23 1.404(3) . ?
C23 C24 1.373(3) . ?
C24 C25 1.397(3) . ?
C25 C35 1.381(3) . ?
C25 C26 1.495(3) . ?
C26 C33 1.403(3) . ?
C26 C27 1.406(3) . ?
C27 C29 1.391(3) . ?
C27 C28 1.505(3) . ?
C29 C30 1.384(4) . ?
C30 C32 1.383(4) . ?
C30 C31 1.511(3) . ?
C32 C33 1.396(3) . ?
C33 C34 1.509(3) . ?
C36 C37 1.376(3) . ?
C37 C47 1.403(3) . ?
C37 C38 1.498(3) . ?
C38 C45 1.406(3) . ?
C38 C39 1.407(3) . ?
C39 C41 1.395(3) . ?
C39 C40 1.507(3) . ?
C41 C42 1.394(3) . ?
C42 C44 1.391(3) . ?
C42 C43 1.507(3) . ?
C44 C45 1.389(3) . ?
C45 C46 1.514(3) . ?
C47 C48 1.368(3) . ?
C48 C49 1.397(3) . ?
C51 C52 1.385(3) . ?
C52 C53 1.380(3) . ?
C53 C54 1.377(3) . ?
C54 C55 1.386(3) . ?
C57 C58 1.399(3) . ?
C58 C59 1.369(3) . ?
C59 C60 1.397(3) . ?
C60 C61 1.382(3) . ?
C60 C62 1.491(3) . ?
C62 C63 1.407(3) . ?
C62 C69 1.408(3) . ?
C63 C65 1.391(3) . ?
C63 C64 1.510(4) . ?
C65 C66 1.384(4) . ?
C66 C68 1.389(3) . ?
C66 C67 1.509(3) . ?
C68 C69 1.395(3) . ?
C69 C70 1.506(3) . ?
F5 B2 1.390(3) . ?
F6 B2 1.391(3) . ?
F7 B2 1.400(3) . ?
F8 B2 1.386(3) . ?
B3 F12A 1.348(12) . ?
B3 F11A 1.353(12) . ?
B3 F10A 1.367(11) . ?
B3 F10 1.373(6) . ?
B3 F11 1.385(6) . ?
B3 F12 1.388(7) . ?
B3 F9 1.394(3) . ?
F1 B1 1.385(4) . ?
F2 B1 1.386(3) . ?
F3 B1 1.387(4) . ?
F4 B1 1.384(4) . ?
N100 C101 1.122(4) . ?
C101 C102 1.458(4) . ?
N200 C201 1.1470(19) . ?
C201 C202 1.462(2) . ?
N600 C601 1.1470(19) . ?
C601 C602 1.462(2) . ?
N60A C61A 1.1470(19) . ?
C61A C62A 1.462(2) . ?
N400 C401 1.123(4) . ?
C401 C402 1.458(5) . ?
N500 C501 1.1470(19) . ?
C501 C502 1.4621(19) . ?
N300 C301 1.147(2) . ?
C301 C302 1.462(2) . ?
N30A C31A 1.147(2) . ?
C31A C32A 1.463(2) . ?

loop_
_geom_torsion_atom_site_label_1
_geom_torsion_atom_site_label_2
_geom_torsion_atom_site_label_3
_geom_torsion_atom_site_label_4
_geom_torsion
_geom_torsion_site_symmetry_1
_geom_torsion_site_symmetry_2
_geom_torsion_site_symmetry_3
_geom_torsion_site_symmetry_4
_geom_torsion_publ_flag
C14 N1 C1 C2 -2.6(3) . . . . ?
Cr1 N1 C1 C2 168.32(15) . . . . ?
N1 C1 C2 C12 -2.0(3) . . . . ?
N1 C1 C2 C3 176.66(19) . . . . ?
C1 C2 C3 C10 121.2(2) . . . . ?
C12 C2 C3 C10 -60.2(3) . . . . ?
C1 C2 C3 C4 -62.9(3) . . . . ?
C12 C2 C3 C4 115.7(2) . . . . ?
C10 C3 C4 C6 -2.4(3) . . . . ?
C2 C3 C4 C6 -178.4(2) . . . . ?
C10 C3 C4 C5 177.4(2) . . . . ?
C2 C3 C4 C5 1.5(3) . . . . ?
C3 C4 C6 C7 0.7(4) . . . . ?
C5 C4 C6 C7 -179.2(2) . . . . ?
C4 C6 C7 C9 1.1(4) . . . . ?
C4 C6 C7 C8 -178.3(3) . . . . ?
C6 C7 C9 C10 -1.2(4) . . . . ?
C8 C7 C9 C10 178.3(3) . . . . ?
C7 C9 C10 C3 -0.6(4) . . . . ?
C7 C9 C10 C11 -178.8(2) . . . . ?
C4 C3 C10 C9 2.4(3) . . . . ?
C2 C3 C10 C9 178.3(2) . . . . ?
C4 C3 C10 C11 -179.5(2) . . . . ?
C2 C3 C10 C11 -3.6(3) . . . . ?
C1 C2 C12 C13 2.9(3) . . . . ?
C3 C2 C12 C13 -175.8(2) . . . . ?
C2 C12 C13 C14 0.6(3) . . . . ?
C1 N1 C14 N2 -173.54(17) . . . . ?
Cr1 N1 C14 N2 15.4(2) . . . . ?
C1 N1 C14 C13 6.2(3) . . . . ?
Cr1 N1 C14 C13 -164.92(15) . . . . ?
C16 N2 C14 N1 43.2(3) . . . . ?
C15 N2 C14 N1 -166.42(17) . . . . ?
C16 N2 C14 C13 -136.5(2) . . . . ?
C15 N2 C14 C13 13.9(3) . . . . ?
C12 C13 C14 N1 -5.3(3) . . . . ?
C12 C13 C14 N2 174.42(19) . . . . ?
C20 N3 C16 C17 1.1(3) . . . . ?
Cr1 N3 C16 C17 -174.59(15) . . . . ?
C20 N3 C16 N2 -178.82(17) . . . . ?
Cr1 N3 C16 N2 5.5(2) . . . . ?
C14 N2 C16 N3 -55.8(3) . . . . ?
C15 N2 C16 N3 153.72(18) . . . . ?
C14 N2 C16 C17 124.3(2) . . . . ?
C15 N2 C16 C17 -26.2(3) . . . . ?
N3 C16 C17 C18 0.4(3) . . . . ?
N2 C16 C17 C18 -179.70(19) . . . . ?
C16 C17 C18 C19 -1.0(3) . . . . ?
C17 C18 C19 C20 0.0(3) . . . . ?
C16 N3 C20 C19 -2.1(3) . . . . ?
Cr1 N3 C20 C19 173.61(15) . . . . ?
C16 N3 C20 N4 178.97(17) . . . . ?
Cr1 N3 C20 N4 -5.4(2) . . . . ?
C18 C19 C20 N3 1.5(3) . . . . ?
C18 C19 C20 N4 -179.54(19) . . . . ?
C22 N4 C20 N3 -50.4(3) . . . . ?
C21 N4 C20 N3 157.70(18) . . . . ?
C22 N4 C20 C19 130.6(2) . . . . ?
C21 N4 C20 C19 -21.3(3) . . . . ?
C35 N5 C22 N4 -174.92(18) . . . . ?
Cr1 N5 C22 N4 7.5(2) . . . . ?
C35 N5 C22 C23 5.5(3) . . . . ?
Cr1 N5 C22 C23 -172.14(15) . . . . ?
C20 N4 C22 N5 48.8(3) . . . . ?
C21 N4 C22 N5 -159.16(18) . . . . ?
C20 N4 C22 C23 -131.6(2) . . . . ?
C21 N4 C22 C23 20.4(3) . . . . ?
N5 C22 C23 C24 -5.6(3) . . . . ?
N4 C22 C23 C24 174.8(2) . . . . ?
C22 C23 C24 C25 1.5(3) . . . . ?
C23 C24 C25 C35 2.4(3) . . . . ?
C23 C24 C25 C26 -172.6(2) . . . . ?
C35 C25 C26 C33 -102.8(2) . . . . ?
C24 C25 C26 C33 72.0(3) . . . . ?
C35 C25 C26 C27 76.8(3) . . . . ?
C24 C25 C26 C27 -108.5(3) . . . . ?
C33 C26 C27 C29 1.6(3) . . . . ?
C25 C26 C27 C29 -178.0(2) . . . . ?
C33 C26 C27 C28 -178.8(2) . . . . ?
C25 C26 C27 C28 1.6(3) . . . . ?
C26 C27 C29 C30 0.6(3) . . . . ?
C28 C27 C29 C30 -179.0(2) . . . . ?
C27 C29 C30 C32 -2.3(4) . . . . ?
C27 C29 C30 C31 176.5(2) . . . . ?
C29 C30 C32 C33 1.7(4) . . . . ?
C31 C30 C32 C33 -177.0(2) . . . . ?
C30 C32 C33 C26 0.5(3) . . . . ?
C30 C32 C33 C34 -179.5(2) . . . . ?
C27 C26 C33 C32 -2.1(3) . . . . ?
C25 C26 C33 C32 177.5(2) . . . . ?
C27 C26 C33 C34 177.8(2) . . . . ?
C25 C26 C33 C34 -2.6(3) . . . . ?
C22 N5 C35 C25 -1.4(3) . . . . ?
Cr1 N5 C35 C25 176.20(16) . . . . ?
C24 C25 C35 N5 -2.5(3) . . . . ?
C26 C25 C35 N5 172.50(19) . . . . ?
C49 N6 C36 C37 -5.5(3) . . . . ?
Cr1 N6 C36 C37 161.72(16) . . . . ?
N6 C36 C37 C47 -4.5(3) . . . . ?
N6 C36 C37 C38 170.71(19) . . . . ?
C36 C37 C38 C45 -115.8(2) . . . . ?
C47 C37 C38 C45 59.1(3) . . . . ?
C36 C37 C38 C39 63.2(3) . . . . ?
C47 C37 C38 C39 -121.8(2) . . . . ?
C45 C38 C39 C41 2.6(3) . . . . ?
C37 C38 C39 C41 -176.5(2) . . . . ?
C45 C38 C39 C40 -176.3(2) . . . . ?
C37 C38 C39 C40 4.7(3) . . . . ?
C38 C39 C41 C42 -0.6(3) . . . . ?
C40 C39 C41 C42 178.3(2) . . . . ?
C39 C41 C42 C44 -1.5(3) . . . . ?
C39 C41 C42 C43 178.3(2) . . . . ?
C41 C42 C44 C45 1.6(3) . . . . ?
C43 C42 C44 C45 -178.1(2) . . . . ?
C42 C44 C45 C38 0.3(3) . . . . ?
C42 C44 C45 C46 178.9(2) . . . . ?
C39 C38 C45 C44 -2.4(3) . . . . ?
C37 C38 C45 C44 176.6(2) . . . . ?
C39 C38 C45 C46 179.0(2) . . . . ?
C37 C38 C45 C46 -1.9(3) . . . . ?
C36 C37 C47 C48 8.0(3) . . . . ?
C38 C37 C47 C48 -167.2(2) . . . . ?
C37 C47 C48 C49 -1.7(3) . . . . ?
C36 N6 C49 N7 -167.99(18) . . . . ?
Cr1 N6 C49 N7 24.1(2) . . . . ?
C36 N6 C49 C48 12.2(3) . . . . ?
Cr1 N6 C49 C48 -155.69(16) . . . . ?
C51 N7 C49 N6 37.5(3) . . . . ?
C50 N7 C49 N6 -169.00(18) . . . . ?
C51 N7 C49 C48 -142.7(2) . . . . ?
C50 N7 C49 C48 10.8(3) . . . . ?
C47 C48 C49 N6 -8.7(3) . . . . ?
C47 C48 C49 N7 171.5(2) . . . . ?
C55 N8 C51 C52 -0.2(3) . . . . ?
Cr1 N8 C51 C52 -175.70(16) . . . . ?
C55 N8 C51 N7 179.28(18) . . . . ?
Cr1 N8 C51 N7 3.7(2) . . . . ?
C49 N7 C51 N8 -54.5(3) . . . . ?
C50 N7 C51 N8 152.14(19) . . . . ?
C49 N7 C51 C52 125.0(2) . . . . ?
C50 N7 C51 C52 -28.4(3) . . . . ?
N8 C51 C52 C53 3.2(3) . . . . ?
N7 C51 C52 C53 -176.2(2) . . . . ?
C51 C52 C53 C54 -2.4(4) . . . . ?
C52 C53 C54 C55 -1.3(4) . . . . ?
C51 N8 C55 C54 -3.8(3) . . . . ?
Cr1 N8 C55 C54 171.70(16) . . . . ?
C51 N8 C55 N9 176.56(18) . . . . ?
Cr1 N8 C55 N9 -7.9(2) . . . . ?
C53 C54 C55 N8 4.5(3) . . . . ?
C53 C54 C55 N9 -175.9(2) . . . . ?
C57 N9 C55 N8 -48.0(3) . . . . ?
C56 N9 C55 N8 160.55(19) . . . . ?
C57 N9 C55 C54 132.3(2) . . . . ?
C56 N9 C55 C54 -19.1(3) . . . . ?
C61 N10 C57 N9 -174.27(18) . . . . ?
Cr1 N10 C57 N9 4.8(2) . . . . ?
C61 N10 C57 C58 5.4(3) . . . . ?
Cr1 N10 C57 C58 -175.52(16) . . . . ?
C55 N9 C57 N10 49.7(3) . . . . ?
C56 N9 C57 N10 -158.93(19) . . . . ?
C55 N9 C57 C58 -129.9(2) . . . . ?
C56 N9 C57 C58 21.4(3) . . . . ?
N10 C57 C58 C59 -4.6(3) . . . . ?
N9 C57 C58 C59 175.1(2) . . . . ?
C57 C58 C59 C60 0.1(4) . . . . ?
C58 C59 C60 C61 3.2(3) . . . . ?
C58 C59 C60 C62 -172.5(2) . . . . ?
C57 N10 C61 C60 -1.8(3) . . . . ?
Cr1 N10 C61 C60 179.06(16) . . . . ?
C59 C60 C61 N10 -2.4(3) . . . . ?
C62 C60 C61 N10 173.3(2) . . . . ?
C61 C60 C62 C63 -113.5(2) . . . . ?
C59 C60 C62 C63 62.0(3) . . . . ?
C61 C60 C62 C69 66.3(3) . . . . ?
C59 C60 C62 C69 -118.3(3) . . . . ?
C69 C62 C63 C65 -2.4(3) . . . . ?
C60 C62 C63 C65 177.4(2) . . . . ?
C69 C62 C63 C64 179.4(2) . . . . ?
C60 C62 C63 C64 -0.8(3) . . . . ?
C62 C63 C65 C66 -0.8(3) . . . . ?
C64 C63 C65 C66 177.5(2) . . . . ?
C63 C65 C66 C68 2.3(3) . . . . ?
C63 C65 C66 C67 -179.5(2) . . . . ?
C65 C66 C68 C69 -0.7(3) . . . . ?
C67 C66 C68 C69 -178.9(2) . . . . ?
C66 C68 C69 C62 -2.4(3) . . . . ?
C66 C68 C69 C70 174.7(2) . . . . ?
C63 C62 C69 C68 3.9(3) . . . . ?
C60 C62 C69 C68 -175.86(19) . . . . ?
C63 C62 C69 C70 -173.1(2) . . . . ?
C60 C62 C69 C70 7.1(3) . . . . ?
